data_1575902
loop_
_publ_author_name
'Castellanos, Ernesto'
'Benner, Florian'
'Deshapriya, Saroshan'
'Demir, Selvan'

_publ_section_title
;
 Magnetic hysteresis in 1D organometallic lanthanide chain compounds
 containing 4,4'-bipyridine.
;
_journal_issue 40
_journal_name_full 'Chemical science'
_journal_page_first 18616
_journal_page_last 18631
_journal_paper_doi 10.1039/d5sc05460e
_journal_volume 16
_journal_year 2025
_chemical_formula_moiety 'C30 H38 Dy N2, 3(C4 H8 O), C24 H20 B'
_chemical_formula_sum 'C66 H82 B Dy N2 O3'
_chemical_formula_weight 1124.64
_space_group_crystal_system monoclinic
_space_group_IT_number 15
_space_group_name_Hall '-C 2yc'
_space_group_name_H-M_alt 'C 1 2/c 1'
_atom_sites_solution_hydrogens geom
_atom_sites_solution_primary dual
_audit_creation_date 2024-01-16
_audit_creation_method
;
Olex2 1.5-ac5-024
(compiled 2022.04.12 svn.rca3783a0 for Rigaku Oxford Diffraction, GUI svn.r6498)
;
_audit_update_record
;
2025-07-21 deposited with the CCDC.	2025-09-08 downloaded from the CCDC.
;
_cell_angle_alpha 90
_cell_angle_beta 120.680(5)
_cell_angle_gamma 90
_cell_formula_units_Z 4
_cell_length_a 17.6459(6)
_cell_length_b 21.3539(6)
_cell_length_c 17.3232(7)
_cell_measurement_reflns_used 11758
_cell_measurement_temperature 100.00(10)
_cell_measurement_theta_max 75.3570
_cell_measurement_theta_min 3.5490
_cell_volume 5613.9(4)
_computing_cell_refinement 'CrysAlisPro 1.171.41.116a (Rigaku OD, 2021)'
_computing_data_collection 'CrysAlisPro 1.171.41.116a (Rigaku OD, 2021)'
_computing_data_reduction 'CrysAlisPro 1.171.41.116a (Rigaku OD, 2021)'
_computing_molecular_graphics 'Olex2 1.5-ac5-024 (Dolomanov et al., 2009)'
_computing_publication_material 'Olex2 1.5-ac5-024 (Dolomanov et al., 2009)'
_computing_structure_refinement 'SHELXL 2018/3 (Sheldrick, 2015)'
_computing_structure_solution 'SHELXT 2018/2 (Sheldrick, 2018)'
_diffrn_ambient_environment N~2~
_diffrn_ambient_temperature 100.00(10)
_diffrn_detector 'Hybrid Pixel Array Detector'
_diffrn_detector_area_resol_mean 10.0000
_diffrn_detector_type HyPix
_diffrn_measured_fraction_theta_full 0.994
_diffrn_measured_fraction_theta_max 0.957
_diffrn_measurement_details
;
List of Runs (angles in degrees, time in seconds):

  # Type    Start    End  Width  t~exp~   \w     \q     \k     \f   Frames
#--------------------------------------------------------------------------
  1  \w    -27.00  25.00   0.50    4.92    --   47.32 -19.00  30.00  104
  2  \w     35.00  65.00   0.50   47.89    --  107.11-106.00 -30.00   60
  3  \w     37.00  64.00   0.50   47.89    --  107.11 -57.00  30.00   54
  4  \w     36.00  62.00   0.50   47.89    --  107.11 -55.00  55.00   52
  5  \w     38.00  64.00   0.50   47.89    --  107.11 -57.00 -60.00   52
  6  \w     50.00  77.00   0.50   47.89    --  107.11 -70.00-148.00   54
  7  \w     35.00  62.00   0.50   47.89    --  107.11 -57.00-180.00   54
  8  \w    131.00 157.00   0.50   47.89    --  107.11  57.00-180.00   52
  9  \w    143.00 169.00   0.50   47.89    --  107.11  57.00-120.00   52
 10  \w    137.00 170.00   0.50   47.89    --  107.11  57.00 -60.00   66
 11  \w    127.00 176.00   0.50   47.89    --  107.11  57.00  60.00   98
 12  \w    -82.00 -33.00   0.50    4.92    --  -47.32 -55.00  55.00   98
 13  \w   -119.00 -85.00   0.50    4.92    --  -47.32 -55.00  55.00   68
 14  \w    -78.00 -38.00   0.50    4.92    --  -47.32 125.00 -30.00   80
 15  \w   -154.00-104.00   0.50   47.89    --  -86.25 -55.00  55.00  100
 16  \w   -145.00-120.00   0.50   47.89    --  -86.25 -99.00 120.00   50
 17  \w   -157.00-127.00   0.50   47.89    --  -86.25 -57.00 120.00   60
 18  \w    -64.00 -17.00   0.50   47.89    --  -86.25  55.00-162.00   94
 19  \w    -82.00 -40.00   0.50    4.92    --  -47.45 125.00-150.00   84
 20  \w     97.00 123.00   0.50    4.92    --   47.45  19.00  90.00   52
 21  \w     35.00  90.00   0.50    4.92    --   47.45  19.00  90.00  110
 22  \w    -27.00  11.00   0.50    4.92    --   47.45 -19.00  90.00   76
 23  \w    -43.00 -18.00   0.50   47.89    --  -86.25  37.00 120.00   50
 24  \w   -159.00-134.00   0.50   47.89    --  -86.25 -99.00 150.00   50
 25  \w   -156.00-130.00   0.50   47.89    --  -86.25 -57.00  30.00   52
 26  \w     35.00  60.00   0.50   47.89    --  107.11 -57.00 120.00   50
 27  \w     35.00  60.00   0.50   47.89    --  107.11 -57.00 -90.00   50
 28  \w     35.00  60.00   0.50   47.89    --  107.11 -57.00  90.00   50
 29  \w     37.00  65.00   0.50   47.89    --  107.11 -57.00-150.00   56
 30  \w    100.00 131.00   0.50   47.89    --  107.11  19.00-150.00   62
 31  \w    153.00 178.00   0.50   47.89    --  107.11  19.00-150.00   50
 32  \w     39.00  65.00   0.50   47.89    --  107.11 -57.00   0.00   52
 33  \w    150.00 176.00   0.50   47.89    --  107.11  57.00  90.00   52
 34  \w    136.00 176.00   0.50   47.89    --  107.11  57.00-120.00   80
 35  \w     54.00  92.00   0.50   47.89    --  107.11-125.00 -60.00   76
 36  \w    134.00 171.00   0.50   47.89    --  107.11  57.00 -90.00   74
 37  \w   -101.00 -76.00   0.50    4.92    --  -47.45 -55.00  54.00   50
;
_diffrn_measurement_device 'four-circle diffractometer'
_diffrn_measurement_device_type 'XtaLAB Synergy, Dualflex, HyPix'
_diffrn_measurement_method '\w scans'
_diffrn_orient_matrix_type 'CrysAlisPro convention (1999,Acta A55,543-557)'
_diffrn_orient_matrix_UB_11 -0.0564308000
_diffrn_orient_matrix_UB_12 0.0285095000
_diffrn_orient_matrix_UB_13 -0.0182627000
_diffrn_orient_matrix_UB_21 0.0516077000
_diffrn_orient_matrix_UB_22 -0.0386274000
_diffrn_orient_matrix_UB_23 0.1363762000
_diffrn_orient_matrix_UB_31 0.0665007000
_diffrn_orient_matrix_UB_32 0.0538876000
_diffrn_orient_matrix_UB_33 0.1072091000
_diffrn_radiation_monochromator mirror
_diffrn_radiation_probe x-ray
_diffrn_radiation_type 'Cu K\a'
_diffrn_radiation_wavelength 1.54184
_diffrn_reflns_av_R_equivalents 0.0430
_diffrn_reflns_av_unetI/netI 0.0277
_diffrn_reflns_Laue_measured_fraction_full 0.994
_diffrn_reflns_Laue_measured_fraction_max 0.957
_diffrn_reflns_limit_h_max 22
_diffrn_reflns_limit_h_min -19
_diffrn_reflns_limit_k_max 26
_diffrn_reflns_limit_k_min -21
_diffrn_reflns_limit_l_max 21
_diffrn_reflns_limit_l_min -21
_diffrn_reflns_number 22393
_diffrn_reflns_point_group_measured_fraction_full 0.994
_diffrn_reflns_point_group_measured_fraction_max 0.957
_diffrn_reflns_theta_full 67.684
_diffrn_reflns_theta_max 77.325
_diffrn_reflns_theta_min 3.571
_diffrn_source 'micro-focus sealed X-ray tube'
_diffrn_source_type 'PhotonJet (Cu) X-ray Source'
_exptl_absorpt_coefficient_mu 7.481
_exptl_absorpt_correction_T_max 1.000
_exptl_absorpt_correction_T_min 0.426
_exptl_absorpt_correction_type gaussian
_exptl_absorpt_process_details
;
CrysAlisPro 1.171.41.116a (Rigaku Oxford Diffraction, 2021)
Numerical absorption correction based on gaussian integration over
a multifaceted crystal model
Empirical absorption correction using spherical harmonics,
implemented in SCALE3 ABSPACK scaling algorithm.
;
_exptl_crystal_colour orange
_exptl_crystal_colour_primary orange
_exptl_crystal_density_diffrn 1.331
_exptl_crystal_description block
_exptl_crystal_F_000 2348
_exptl_crystal_size_max 0.228
_exptl_crystal_size_mid 0.153
_exptl_crystal_size_min 0.13
_refine_diff_density_max 1.069
_refine_diff_density_min -0.968
_refine_diff_density_rms 0.068
_refine_ls_extinction_method none
_refine_ls_goodness_of_fit_ref 1.064
_refine_ls_hydrogen_treatment constr
_refine_ls_matrix_type full
_refine_ls_number_parameters 432
_refine_ls_number_reflns 5701
_refine_ls_number_restraints 721
_refine_ls_restrained_S_all 1.043
_refine_ls_R_factor_all 0.0609
_refine_ls_R_factor_gt 0.0534
_refine_ls_shift/su_max 0.000
_refine_ls_shift/su_mean 0.000
_refine_ls_structure_factor_coef Fsqd
_refine_ls_weighting_details 'w=1/[\s^2^(Fo^2^)+(0.0854P)^2^+6.9389P] where P=(Fo^2^+2Fc^2^)/3'
_refine_ls_weighting_scheme calc
_refine_ls_wR_factor_gt 0.1429
_refine_ls_wR_factor_ref 0.1483
_reflns_Friedel_coverage 0.000
_reflns_number_gt 4889
_reflns_number_total 5701
_reflns_threshold_expression 'I > 2\s(I)'
_cod_data_source_file d5sc05460e2.cif
_cod_data_source_block ec_1_24_dy
_cod_depositor_comments 'Adding full bibliography for 1575900--1575902.cif.'
_cod_database_code 1575902
_shelx_shelxl_version_number 2018/3
_chemical_oxdiff_formula C66H70N2DyBO4
_shelx_space_group_comment
;
The symmetry employed for this shelxl refinement is uniquely defined
by the following loop, which should always be used as a source of
symmetry information in preference to the above space-group names.
They are only intended as comments.
;
_shelx_estimated_absorpt_t_max 0.443
_shelx_estimated_absorpt_t_min 0.280
_olex2_refinement_description
;
1. Fixed Uiso
 At 1.2 times of:
  All C(H) groups, All C(H,H) groups
 At 1.5 times of:
  All C(H,H,H) groups
2. Restrained distances
 C3-C2 = C3-C4 = C2-C1 = C1-C5 = C5-C4
 1.42 with sigma of 0.02
 C3-C8 = C4-C9
 1.5 with sigma of 0.02
 C2-C7 = C1-C6 = C5-C10
 1.51 with sigma of 0.02
 C15-C11 = C15-C14 = C11-C12 = C12-C13 = C13-C14
 1.42 with sigma of 0.02
 C15-C20 = C14-C19
 1.5 with sigma of 0.02
 C11-C16 = C12-C17 = C13-C18
 1.51 with sigma of 0.02
 C5S-O2 = C5S-C6S
 1.44 with sigma of 0.02
 O2-C8S = C7S-C6S
 1.53 with sigma of 0.02
 C8S-C7S
 1.54 with sigma of 0.02
 C2S-C3S
 1.54 with sigma of 0.02
 O1-C1S = O1-C4S
 1.44 with sigma of 0.02
 C1S-C2S = C3S-C4S
 1.53 with sigma of 0.02
 C12S-C11S = C10S-C9S
 1.53 with sigma of 0.02
 O3-C12S = O3-C9S
 1.44 with sigma of 0.02
 C11S-C10S
 1.54 with sigma of 0.02
 C1A-C1B = C1D-C1E
 1.38 with sigma of 0.02
 C3-C7 = C3-C9 = C2-C6
 2.6 with sigma of 0.04
 C3-C1 = C3-C5
 2.29 with sigma of 0.04
 C1-C10 = C5-C9
 2.61 with sigma of 0.04
 C2-C5 = C1-C4
 2.3 with sigma of 0.04
 C11-C13 = C12-C14
 2.3 with sigma of 0.04
 C15-C12 = C15-C13
 2.29 with sigma of 0.04
 C15-C16 = C15-C19 = C11-C17
 2.6 with sigma of 0.04
 C12-C18 = C13-C19
 2.61 with sigma of 0.04
 C5S-C8S = C5S-C7S = O2-C7S = C8S-C6S
 2.38 with sigma of 0.04
 O1-C2S = O1-C3S = C1S-C3S = C2S-C4S
 2.38 with sigma of 0.04
 O3-C11S = O3-C10S = C12S-C10S = C11S-C9S
 2.38 with sigma of 0.04
 C1B-C1D
 2.35 with sigma of 0.04
 C8-C2 \\sim C8-C4 \\sim C7-C3 \\sim C7-C1 \\sim C6-C2 \\sim C6-C5 \\sim C10-C1
\\sim C10-C4 \\sim C9-C5 \\sim C9-C3
 with sigma of 0.04
 C3-C8 \\sim C2-C7 \\sim C1-C6 \\sim C5-C10 \\sim C4-C9
 with sigma of 0.02
 C3-C2 \\sim C2-C1 \\sim C1-C5 \\sim C5-C4 \\sim C4-C3
 with sigma of 0.02
 C3-C1 \\sim C2-C5 \\sim C1-C4 \\sim C4-C2 \\sim C3-C5
 with sigma of 0.04
 C15-C20 \\sim C11-C16 \\sim C12-C17 \\sim C13-C18 \\sim C14-C19
 with sigma of 0.02
 C20-C11 \\sim C20-C14 \\sim C16-C15 \\sim C16-C12 \\sim C17-C11 \\sim C17-C13
\\sim C18-C12 \\sim C18-C14
 \\sim C19-C13 \\sim C19-C15
 with sigma of 0.04
 C15-C11 \\sim C11-C12 \\sim C12-C13 \\sim C13-C14 \\sim C14-C15
 with sigma of 0.02
 C15-C12 \\sim C11-C13 \\sim C12-C14 \\sim C14-C11 \\sim C15-C13
 with sigma of 0.04
 C8S-C6S \\sim O2-C7S
 with sigma of 0.04
 C5S-C8S \\sim C5S-C7S
 with sigma of 0.04
 O2-C8S \\sim C8S-C7S \\sim C7S-C6S
 with sigma of 0.02
 C5S-O2 \\sim C5S-C6S
 with sigma of 0.02
 C1S-C2S \\sim C2S-C3S \\sim C3S-C4S
 with sigma of 0.02
 O1-C1S \\sim O1-C4S
 with sigma of 0.02
 O1-C2S \\sim O1-C3S
 with sigma of 0.04
 C2S-C4S \\sim C1S-C3S
 with sigma of 0.04
 C12S-C11S \\sim C11S-C10S \\sim C10S-C9S
 with sigma of 0.02
 O3-C12S \\sim O3-C9S
 with sigma of 0.02
 C11S-C9S \\sim C12S-C10S
 with sigma of 0.04
 O3-C11S \\sim O3-C10S
 with sigma of 0.04
 C1D-C1B \\sim C1E-C1A
 with sigma of 0.04
 C1A-C1B \\sim C1D-C1E
 with sigma of 0.02
3. Restrained planarity
 C1, C2, C3, C4, C5, C6, C7, C8, C9, C10
 with sigma of 0.1
 C11, C12, C13, C14, C15, C16, C17, C18, C19, C20
 with sigma of 0.1
 C1A, C1B, C1D, C1E
 with sigma of 0.1
4. Uiso/Uaniso restraints and constraints
C1 \\sim C2 \\sim C3 \\sim C4 \\sim C5 \\sim C6 \\sim C7 \\sim C8 \\sim C9
\\sim C10: within 2A with sigma of 0.04 and sigma for terminal atoms of 0.08
within 2A
C11 \\sim C12 \\sim C13 \\sim C14 \\sim C15 \\sim C16 \\sim C17 \\sim C18 \\sim
C19 \\sim C20: within 2A with sigma of 0.04 and sigma for terminal atoms of
0.08 within 2A
O2 \\sim C5S \\sim C6S \\sim C7S \\sim C8S: within 2A with sigma of 0.04 and
sigma for terminal atoms of 0.08 within 2A
O1 \\sim C1S \\sim C2S \\sim C3S \\sim C4S: within 2A with sigma of 0.04 and
sigma for terminal atoms of 0.08 within 2A
O3 \\sim C9S \\sim C10S \\sim C11S \\sim C12S: within 2A with sigma of 0.04 and
sigma for terminal atoms of 0.08 within 2A
C1A \\sim C1B \\sim C1D \\sim C1E: within 2A with sigma of 0.04 and sigma for
terminal atoms of 0.08 within 2A
Uanis(C3) = Uanis(C11)
Uanis(C14) = Uanis(C5)
Uanis(C9) = Uanis(C20)
Uanis(C19) = Uanis(C10)
Uanis(C7) = Uanis(C17)
Uanis(C13) = Uanis(C1)
Uanis(C18) = Uanis(C6)
Uanis(C4) = Uanis(C15)
Uanis(C2) = Uanis(C12)
Uanis(C8) = Uanis(C16)
Uanis(C5S) = Uanis(O1)
5. Rigid body (RIGU) restrains
 C1, C2, C3, C4, C5, C6, C7, C8, C9, C10
 with sigma for 1-2 distances of 0.004 and sigma for 1-3 distances of 0.004
 C11, C12, C13, C14, C15, C16, C17, C18, C19, C20
 with sigma for 1-2 distances of 0.004 and sigma for 1-3 distances of 0.004
 O2, C5S, C6S, C7S, C8S
 with sigma for 1-2 distances of 0.004 and sigma for 1-3 distances of 0.004
 O1, C1S, C2S, C3S, C4S
 with sigma for 1-2 distances of 0.004 and sigma for 1-3 distances of 0.004
 O3, C9S, C10S, C11S, C12S
 with sigma for 1-2 distances of 0.004 and sigma for 1-3 distances of 0.004
 C1A, C1B, C1D, C1E
 with sigma for 1-2 distances of 0.004 and sigma for 1-3 distances of 0.004
6. Others
 Fixed Sof: C1(0.5) C2(0.5) C3(0.5) C4(0.5) C5(0.5) C6(0.5) H6A(0.5) H6B(0.5)
 H6C(0.5) C7(0.5) H7A(0.5) H7B(0.5) H7C(0.5) C8(0.5) H8A(0.5) H8B(0.5) H8C(0.5)
 C9(0.5) H9A(0.5) H9B(0.5) H9C(0.5) C10(0.5) H10A(0.5) H10B(0.5) H10C(0.5)
 C11(0.5) C12(0.5) C13(0.5) C14(0.5) C15(0.5) C16(0.5) H16A(0.5) H16B(0.5)
 H16C(0.5) C17(0.5) H17A(0.5) H17B(0.5) H17C(0.5) C18(0.5) H18A(0.5) H18B(0.5)
 H18C(0.5) C19(0.5) H19A(0.5) H19B(0.5) H19C(0.5) C20(0.5) H20A(0.5) H20B(0.5)
 H20C(0.5) O1(0.5) C1S(0.5) H1SA(0.5) H1SB(0.5) C2S(0.5) H2SA(0.5) H2SB(0.5)
 C3S(0.5) H3SA(0.5) H3SB(0.5) C4S(0.5) H4SA(0.5) H4SB(0.5) O2(0.5) C5S(0.5)
 H5SA(0.5) H5SB(0.5) C6S(0.5) H6SA(0.5) H6SB(0.5) C7S(0.5) H7SA(0.5) H7SB(0.5)
 C8S(0.5) H8SA(0.5) H8SB(0.5) O3(0.5) C9S(0.5) H9SA(0.5) H9SB(0.5) C10S(0.5)
 H10D(0.5) H10E(0.5) C11S(0.5) H11A(0.5) H11B(0.5) C12S(0.5) H12A(0.5) H12B(0.5)
7.a Secondary CH2 refined with riding coordinates:
 C1S(H1SA,H1SB), C2S(H2SA,H2SB), C3S(H3SA,H3SB), C4S(H4SA,H4SB), C5S(H5SA,
 H5SB), C6S(H6SA,H6SB), C7S(H7SA,H7SB), C8S(H8SA,H8SB), C9S(H9SA,H9SB),
 C10S(H10D,H10E), C11S(H11A,H11B), C12S(H12A,H12B)
7.b Aromatic/amide H refined with riding coordinates:
 C1A(H1A), C1B(H1B), C1D(H1D), C1E(H1E), C27(H27), C28(H28), C29(H29),
 C30(H30), C31(H31), C33(H33), C34(H34), C35(H35), C36(H36), C37(H37)
7.c Idealised Me refined as rotating group:
 C6(H6A,H6B,H6C), C7(H7A,H7B,H7C), C8(H8A,H8B,H8C), C9(H9A,H9B,H9C), C10(H10A,
 H10B,H10C), C16(H16A,H16B,H16C), C17(H17A,H17B,H17C), C18(H18A,H18B,H18C),
 C19(H19A,H19B,H19C), C20(H20A,H20B,H20C)
;
_olex2_submission_special_instructions 'No special instructions were received'
_oxdiff_exptl_absorpt_empirical_details
;
Empirical correction (ABSPACK) includes:
- Absorption correction using spherical harmonics
- Frame scaling
- Detector area scaling
;
_oxdiff_exptl_absorpt_empirical_full_max 1.899
_oxdiff_exptl_absorpt_empirical_full_min 0.510

loop_
_space_group_symop_operation_xyz
'x, y, z'
'-x, y, -z+1/2'
'x+1/2, y+1/2, z'
'-x+1/2, y+1/2, -z+1/2'
'-x, -y, -z'
'x, -y, z-1/2'
'-x+1/2, -y+1/2, -z'
'x+1/2, -y+1/2, z-1/2'

loop_
_atom_site_label
_atom_site_type_symbol
_atom_site_fract_x
_atom_site_fract_y
_atom_site_fract_z
_atom_site_U_iso_or_equiv
_atom_site_adp_type
_atom_site_occupancy
_atom_site_site_symmetry_order
_atom_site_calc_flag
_atom_site_refinement_flags_posn
_atom_site_refinement_flags_adp
_atom_site_refinement_flags_occupancy
_atom_site_disorder_assembly
_atom_site_disorder_group
Dy1 Dy 0.500000 0.69660(2) -0.250000 0.06137(14) Uani 1 2 d S T P . .
N1 N 0.5147(3) 0.6161(2) -0.3418(3) 0.0815(11) Uani 1 1 d . . . . .
C1 C 0.6633(12) 0.7339(7) -0.2088(10) 0.0833(14) Uani 0.5 1 d D U P A 1
C1A C 0.4767(7) 0.5591(3) -0.3535(6) 0.136(3) Uani 1 1 d D U . . .
H1A H 0.452636 0.549359 -0.316804 0.163 Uiso 1 1 calc R U . . .
C1B C 0.4696(8) 0.5137(4) -0.4139(6) 0.158(4) Uani 1 1 d D U . . .
H1B H 0.441162 0.475135 -0.417353 0.189 Uiso 1 1 calc R U . . .
C1D C 0.5417(4) 0.5809(3) -0.4562(4) 0.0954(16) Uani 1 1 d D U . . .
H1D H 0.566927 0.590714 -0.491809 0.114 Uiso 1 1 calc R U . . .
C1E C 0.5463(4) 0.6250(3) -0.3954(4) 0.0994(17) Uani 1 1 d D U . . .
H1E H 0.573827 0.663983 -0.392102 0.119 Uiso 1 1 calc R U . . .
C2 C 0.6754(11) 0.6912(6) -0.1426(9) 0.082(2) Uani 0.5 1 d D U P A 1
C3 C 0.6435(8) 0.7177(4) -0.0896(7) 0.076(2) Uani 0.5 1 d D U P A 1
C4 C 0.6089(10) 0.7773(5) -0.1257(8) 0.074(2) Uani 0.5 1 d D U P A 1
C5 C 0.6199(15) 0.7862(6) -0.1999(11) 0.072(2) Uani 0.5 1 d D U P A 1
C6 C 0.7003(17) 0.7327(12) -0.2709(16) 0.115(6) Uani 0.5 1 d D U P A 1
H6A H 0.749849 0.761968 -0.248814 0.173 Uiso 0.5 1 calc R U P A 1
H6B H 0.654242 0.745118 -0.331486 0.173 Uiso 0.5 1 calc R U P A 1
H6C H 0.720575 0.690311 -0.272656 0.173 Uiso 0.5 1 calc R U P A 1
C7 C 0.7245(16) 0.6307(9) -0.1308(14) 0.123(6) Uani 0.5 1 d D U P A 1
H7A H 0.730506 0.608039 -0.078737 0.184 Uiso 0.5 1 calc R U P A 1
H7B H 0.783096 0.639951 -0.121148 0.184 Uiso 0.5 1 calc R U P A 1
H7C H 0.691719 0.604891 -0.184714 0.184 Uiso 0.5 1 calc R U P A 1
C8 C 0.6544(11) 0.6906(7) -0.0042(8) 0.124(5) Uani 0.5 1 d D U P A 1
H8A H 0.685699 0.650531 0.008658 0.186 Uiso 0.5 1 calc R U P A 1
H8B H 0.596274 0.683860 -0.011193 0.186 Uiso 0.5 1 calc R U P A 1
H8C H 0.688330 0.719705 0.045495 0.186 Uiso 0.5 1 calc R U P A 1
C9 C 0.5753(10) 0.8259(7) -0.0870(10) 0.112(4) Uani 0.5 1 d D U P A 1
H9A H 0.550350 0.861254 -0.128582 0.168 Uiso 0.5 1 calc R U P A 1
H9B H 0.624048 0.840620 -0.029294 0.168 Uiso 0.5 1 calc R U P A 1
H9C H 0.529604 0.807286 -0.077897 0.168 Uiso 0.5 1 calc R U P A 1
C10 C 0.6082(9) 0.8469(5) -0.2508(9) 0.098(3) Uani 0.5 1 d D U P A 1
H10A H 0.558608 0.842599 -0.312448 0.146 Uiso 0.5 1 calc R U P A 1
H10B H 0.662100 0.855923 -0.251994 0.146 Uiso 0.5 1 calc R U P A 1
H10C H 0.596444 0.881280 -0.220936 0.146 Uiso 0.5 1 calc R U P A 1
C11 C 0.6544(9) 0.6913(4) -0.0954(7) 0.076(2) Uani 0.5 1 d D U P A 2
C12 C 0.6751(11) 0.6849(6) -0.1640(9) 0.082(2) Uani 0.5 1 d D U P A 2
C13 C 0.6563(13) 0.7418(6) -0.2107(10) 0.0833(14) Uani 0.5 1 d D U P A 2
C14 C 0.6219(15) 0.7842(6) -0.1737(11) 0.072(2) Uani 0.5 1 d D U P A 2
C15 C 0.6197(9) 0.7529(5) -0.1028(8) 0.074(2) Uani 0.5 1 d D U P A 2
C16 C 0.6770(10) 0.6458(7) -0.0189(8) 0.124(5) Uani 0.5 1 d D U P A 2
H16A H 0.676184 0.602886 -0.039267 0.186 Uiso 0.5 1 calc R U P A 2
H16B H 0.633560 0.649898 0.000074 0.186 Uiso 0.5 1 calc R U P A 2
H16C H 0.735836 0.655451 0.031800 0.186 Uiso 0.5 1 calc R U P A 2
C17 C 0.7216(16) 0.6279(10) -0.1743(14) 0.123(6) Uani 0.5 1 d D U P A 2
H17A H 0.785498 0.632959 -0.135872 0.184 Uiso 0.5 1 calc R U P A 2
H17B H 0.706249 0.624166 -0.237035 0.184 Uiso 0.5 1 calc R U P A 2
H17C H 0.702858 0.590038 -0.156605 0.184 Uiso 0.5 1 calc R U P A 2
C18 C 0.6794(17) 0.7598(12) -0.2816(15) 0.115(6) Uani 0.5 1 d D U P A 2
H18A H 0.693624 0.721996 -0.303696 0.173 Uiso 0.5 1 calc R U P A 2
H18B H 0.730309 0.788004 -0.254949 0.173 Uiso 0.5 1 calc R U P A 2
H18C H 0.628944 0.781004 -0.331597 0.173 Uiso 0.5 1 calc R U P A 2
C19 C 0.6082(9) 0.8544(5) -0.1953(10) 0.098(3) Uani 0.5 1 d D U P A 2
H19A H 0.661501 0.872149 -0.190800 0.146 Uiso 0.5 1 calc R U P A 2
H19B H 0.596051 0.875519 -0.152504 0.146 Uiso 0.5 1 calc R U P A 2
H19C H 0.558249 0.860358 -0.256344 0.146 Uiso 0.5 1 calc R U P A 2
C20 C 0.5944(9) 0.7828(8) -0.0395(10) 0.112(4) Uani 0.5 1 d D U P A 2
H20A H 0.548881 0.757391 -0.037998 0.168 Uiso 0.5 1 calc R U P A 2
H20B H 0.571571 0.825036 -0.060647 0.168 Uiso 0.5 1 calc R U P A 2
H20C H 0.646376 0.785155 0.020929 0.168 Uiso 0.5 1 calc R U P A 2
C21 C 0.5023(4) 0.5236(3) -0.4673(4) 0.0939(16) Uani 1 1 d . . . . .
O1 O 0.7804(12) 0.6070(8) -0.3742(14) 0.222(8) Uani 0.5 1 d D U P B -1
C1S C 0.7347(8) 0.5569(7) -0.4373(11) 0.108(4) Uani 0.5 1 d D U P B -1
H1SA H 0.726807 0.566624 -0.496799 0.130 Uiso 0.5 1 calc R U P B -1
H1SB H 0.676213 0.549208 -0.444149 0.130 Uiso 0.5 1 calc R U P B -1
C2S C 0.7931(10) 0.5024(6) -0.3964(12) 0.127(6) Uani 0.5 1 d D U P B -1
H2SA H 0.798727 0.479476 -0.442953 0.153 Uiso 0.5 1 calc R U P B -1
H2SB H 0.767191 0.473531 -0.371344 0.153 Uiso 0.5 1 calc R U P B -1
C3S C 0.8815(9) 0.5227(6) -0.3241(12) 0.135(6) Uani 0.5 1 d D U P B -1
H3SA H 0.926954 0.513109 -0.339674 0.162 Uiso 0.5 1 calc R U P B -1
H3SB H 0.897589 0.502085 -0.266553 0.162 Uiso 0.5 1 calc R U P B -1
C4S C 0.8718(12) 0.5914(6) -0.3186(16) 0.149(7) Uani 0.5 1 d D U P B -1
H4SA H 0.893065 0.603788 -0.255713 0.179 Uiso 0.5 1 calc R U P B -1
H4SB H 0.907063 0.613984 -0.339460 0.179 Uiso 0.5 1 calc R U P B -1
O2 O 0.7835(19) 0.3982(12) 0.0621(14) 0.289(13) Uani 0.5 1 d D U P C -1
C5S C 0.750(2) 0.4582(13) 0.064(2) 0.222(8) Uani 0.5 1 d D U P C -1
H5SA H 0.698108 0.454557 0.071968 0.266 Uiso 0.5 1 calc R U P C -1
H5SB H 0.731855 0.481613 0.007812 0.266 Uiso 0.5 1 calc R U P C -1
C6S C 0.821(2) 0.4881(11) 0.139(2) 0.231(14) Uani 0.5 1 d D U P C -1
H6SA H 0.801885 0.526083 0.156845 0.278 Uiso 0.5 1 calc R U P C -1
H6SB H 0.868274 0.499662 0.126267 0.278 Uiso 0.5 1 calc R U P C -1
C7S C 0.853(3) 0.4376(16) 0.2111(14) 0.261(14) Uani 0.5 1 d D U P C -1
H7SA H 0.912666 0.446556 0.262014 0.313 Uiso 0.5 1 calc R U P C -1
H7SB H 0.811714 0.432375 0.233645 0.313 Uiso 0.5 1 calc R U P C -1
C8S C 0.852(3) 0.3809(14) 0.1579(16) 0.268(16) Uani 0.5 1 d D U P C -1
H8SA H 0.834898 0.342598 0.177360 0.321 Uiso 0.5 1 calc R U P C -1
H8SB H 0.910592 0.374293 0.164294 0.321 Uiso 0.5 1 calc R U P C -1
O3 O 0.5349(12) 0.9500(8) -0.0347(16) 0.195(7) Uani 0.5 1 d D U P D -1
C9S C 0.4506(14) 0.9794(17) -0.0841(15) 0.167(8) Uani 0.5 1 d D U P D -1
H9SA H 0.405431 0.947648 -0.120540 0.200 Uiso 0.5 1 calc R U P D -1
H9SB H 0.451671 1.010888 -0.125522 0.200 Uiso 0.5 1 calc R U P D -1
C10S C 0.4272(14) 1.0104(18) -0.0223(14) 0.143(9) Uani 0.5 1 d D U P D -1
H10D H 0.383794 0.985016 -0.015872 0.171 Uiso 0.5 1 calc R U P D -1
H10E H 0.401896 1.052423 -0.044971 0.171 Uiso 0.5 1 calc R U P D -1
C11S C 0.5120(15) 1.0153(15) 0.0654(13) 0.155(8) Uani 0.5 1 d D U P D -1
H11A H 0.531602 1.059432 0.079172 0.186 Uiso 0.5 1 calc R U P D -1
H11B H 0.505610 0.998146 0.114886 0.186 Uiso 0.5 1 calc R U P D -1
C12S C 0.5753(16) 0.9776(19) 0.0527(18) 0.168(11) Uani 0.5 1 d D U P D -1
H12A H 0.624625 1.004725 0.061456 0.201 Uiso 0.5 1 calc R U P D -1
H12B H 0.600002 0.944085 0.098527 0.201 Uiso 0.5 1 calc R U P D -1
C26 C 0.5324(4) 0.7294(3) -0.6632(4) 0.0961(16) Uani 1 1 d . . . . .
C27 C 0.6150(4) 0.7288(5) -0.5864(5) 0.117(2) Uani 1 1 d . . . . .
H27 H 0.658374 0.700822 -0.583127 0.140 Uiso 1 1 calc R U . . .
C28 C 0.6366(5) 0.7683(5) -0.5135(6) 0.129(3) Uani 1 1 d . . . . .
H28 H 0.692890 0.765019 -0.460551 0.155 Uiso 1 1 calc R U . . .
C29 C 0.5765(7) 0.8122(4) -0.5180(6) 0.124(3) Uani 1 1 d . . . . .
H29 H 0.592360 0.840220 -0.469485 0.149 Uiso 1 1 calc R U . . .
C30 C 0.4940(6) 0.8148(4) -0.5929(6) 0.112(2) Uani 1 1 d . . . . .
H30 H 0.451913 0.844370 -0.596709 0.134 Uiso 1 1 calc R U . . .
C31 C 0.4727(4) 0.7737(3) -0.6634(5) 0.1005(17) Uani 1 1 d . . . . .
H31 H 0.414876 0.775417 -0.714436 0.121 Uiso 1 1 calc R U . . .
C32 C 0.5779(4) 0.6377(3) -0.7424(5) 0.0947(16) Uani 1 1 d . . . . .
C33 C 0.6197(6) 0.5955(4) -0.6722(7) 0.128(3) Uani 1 1 d . . . . .
H33 H 0.603751 0.595768 -0.627425 0.154 Uiso 1 1 calc R U . . .
C34 C 0.6834(5) 0.5528(4) -0.6628(6) 0.123(2) Uani 1 1 d . . . . .
H34 H 0.711976 0.526208 -0.611799 0.147 Uiso 1 1 calc R U . . .
C35 C 0.7039(4) 0.5500(4) -0.7287(6) 0.117(2) Uani 1 1 d . . . . .
H35 H 0.746408 0.520783 -0.724582 0.141 Uiso 1 1 calc R U . . .
C36 C 0.6624(5) 0.5899(4) -0.8018(5) 0.1097(19) Uani 1 1 d . . . . .
H36 H 0.676189 0.587758 -0.848075 0.132 Uiso 1 1 calc R U . . .
C37 C 0.6013(4) 0.6326(3) -0.8074(5) 0.0973(17) Uani 1 1 d . . . . .
H37 H 0.573994 0.659727 -0.857907 0.117 Uiso 1 1 calc R U . . .
B1 B 0.500000 0.6856(6) -0.750000 0.101(3) Uani 1 2 d S T P . .

loop_
_atom_site_aniso_label
_atom_site_aniso_U_11
_atom_site_aniso_U_22
_atom_site_aniso_U_33
_atom_site_aniso_U_23
_atom_site_aniso_U_13
_atom_site_aniso_U_12
Dy1 0.05015(19) 0.0652(2) 0.0611(2) 0.000 0.02286(14) 0.000
N1 0.071(2) 0.098(3) 0.069(2) -0.005(2) 0.0307(19) 0.014(2)
C1 0.054(3) 0.095(4) 0.094(3) -0.013(3) 0.032(3) -0.006(3)
C1A 0.219(9) 0.101(5) 0.136(6) -0.047(4) 0.126(7) -0.051(6)
C1B 0.257(11) 0.124(6) 0.168(8) -0.068(6) 0.164(8) -0.068(7)
C1D 0.096(4) 0.095(4) 0.105(4) -0.027(3) 0.058(3) -0.012(3)
C1E 0.092(4) 0.106(4) 0.103(4) -0.029(3) 0.052(3) -0.009(3)
C2 0.047(2) 0.085(4) 0.091(6) -0.015(4) 0.020(4) -0.002(2)
C3 0.064(4) 0.067(6) 0.075(3) -0.004(5) 0.019(3) -0.016(5)
C4 0.062(4) 0.073(6) 0.082(6) -0.010(4) 0.032(5) -0.006(5)
C5 0.053(2) 0.074(3) 0.077(8) -0.005(3) 0.024(6) -0.006(2)
C6 0.074(11) 0.163(19) 0.120(7) -0.017(9) 0.057(8) -0.024(10)
C7 0.057(3) 0.102(5) 0.165(17) -0.024(9) 0.024(11) 0.008(3)
C8 0.097(7) 0.135(9) 0.077(5) 0.021(6) -0.002(4) -0.044(8)
C9 0.081(6) 0.145(10) 0.109(8) -0.049(6) 0.047(6) -0.013(6)
C10 0.078(4) 0.085(4) 0.117(8) 0.004(5) 0.041(6) -0.020(4)
C11 0.064(4) 0.067(6) 0.075(3) -0.004(5) 0.019(3) -0.016(5)
C12 0.047(2) 0.085(4) 0.091(6) -0.015(4) 0.020(4) -0.002(2)
C13 0.054(3) 0.095(4) 0.094(3) -0.013(3) 0.032(3) -0.006(3)
C14 0.053(2) 0.074(3) 0.077(8) -0.005(3) 0.024(6) -0.006(2)
C15 0.062(4) 0.073(6) 0.082(6) -0.010(4) 0.032(5) -0.006(5)
C16 0.097(7) 0.135(9) 0.077(5) 0.021(6) -0.002(4) -0.044(8)
C17 0.057(3) 0.102(5) 0.165(17) -0.024(9) 0.024(11) 0.008(3)
C18 0.074(11) 0.163(19) 0.120(7) -0.017(9) 0.057(8) -0.024(10)
C19 0.078(4) 0.085(4) 0.117(8) 0.004(5) 0.041(6) -0.020(4)
C20 0.081(6) 0.145(10) 0.109(8) -0.049(6) 0.047(6) -0.013(6)
C21 0.102(4) 0.089(4) 0.089(3) -0.012(3) 0.047(3) -0.006(3)
O1 0.198(11) 0.165(9) 0.204(13) -0.044(9) 0.030(10) 0.043(9)
C1S 0.068(6) 0.124(10) 0.120(9) -0.013(7) 0.038(6) -0.014(6)
C2S 0.116(10) 0.096(8) 0.098(9) -0.009(7) 0.004(8) -0.035(7)
C3S 0.104(9) 0.111(9) 0.122(11) -0.041(8) 0.009(8) -0.012(7)
C4S 0.153(10) 0.086(8) 0.151(13) -0.020(9) 0.036(10) -0.056(8)
O2 0.26(2) 0.207(14) 0.211(16) -0.045(12) -0.013(16) 0.073(15)
C5S 0.198(11) 0.165(9) 0.204(13) -0.044(9) 0.030(10) 0.043(9)
C6S 0.25(2) 0.155(16) 0.19(2) -0.034(13) 0.034(17) 0.075(17)
C7S 0.27(3) 0.21(2) 0.198(17) -0.012(15) 0.045(19) 0.08(2)
C8S 0.27(3) 0.21(2) 0.198(19) -0.015(16) 0.03(2) 0.09(2)
O3 0.125(10) 0.174(13) 0.238(15) -0.033(13) 0.058(10) 0.038(10)
C9S 0.105(12) 0.20(2) 0.177(13) -0.016(14) 0.061(10) 0.038(14)
C10S 0.106(10) 0.145(19) 0.136(12) -0.006(14) 0.032(9) 0.020(11)
C11S 0.101(13) 0.156(16) 0.149(11) 0.009(11) 0.021(10) 0.026(13)
C12S 0.109(11) 0.137(17) 0.206(17) 0.002(16) 0.043(11) 0.022(11)
C26 0.072(3) 0.118(5) 0.103(4) 0.000(4) 0.047(3) -0.003(3)
C27 0.075(4) 0.163(7) 0.109(5) -0.005(5) 0.044(4) -0.001(4)
C28 0.083(4) 0.197(9) 0.104(5) -0.007(6) 0.046(4) -0.003(5)
C29 0.124(6) 0.152(7) 0.119(6) -0.027(5) 0.079(6) -0.025(5)
C30 0.106(5) 0.124(5) 0.121(6) -0.003(4) 0.069(5) -0.002(4)
C31 0.087(4) 0.105(4) 0.113(5) 0.008(4) 0.053(4) 0.004(3)
C32 0.072(3) 0.094(4) 0.116(4) 0.005(3) 0.047(3) -0.001(3)
C33 0.112(5) 0.148(7) 0.152(7) 0.027(6) 0.087(5) 0.025(5)
C34 0.102(5) 0.134(6) 0.137(6) 0.022(5) 0.065(5) 0.020(4)
C35 0.078(4) 0.119(5) 0.154(7) -0.007(5) 0.059(4) 0.004(4)
C36 0.099(4) 0.114(5) 0.121(5) -0.002(4) 0.059(4) 0.009(4)
C37 0.075(3) 0.104(4) 0.108(4) -0.010(3) 0.043(3) -0.003(3)
B1 0.068(5) 0.124(8) 0.115(8) 0.000 0.050(5) 0.000

loop_
_atom_type_symbol
_atom_type_description
_atom_type_scat_dispersion_real
_atom_type_scat_dispersion_imag
_atom_type_scat_source
C C 0.0181 0.0091 'International Tables Vol C Tables 4.2.6.8 and 6.1.1.4'
H H 0.0000 0.0000 'International Tables Vol C Tables 4.2.6.8 and 6.1.1.4'
B B 0.0090 0.0039 'International Tables Vol C Tables 4.2.6.8 and 6.1.1.4'
Dy Dy -9.8046 9.8477 'International Tables Vol C Tables 4.2.6.8 and 6.1.1.4'
N N 0.0311 0.0180 'International Tables Vol C Tables 4.2.6.8 and 6.1.1.4'
O O 0.0492 0.0322 'International Tables Vol C Tables 4.2.6.8 and 6.1.1.4'

loop_
_exptl_crystal_face_index_h
_exptl_crystal_face_index_k
_exptl_crystal_face_index_l
_exptl_crystal_face_perp_dist
1 -1 0 0.0934
-1 1 0 0.0934
1 0 0 0.0871
1 1 0 0.0881
-1 -1 0 0.0881
-1 0 1 0.0686
1 0 -1 0.0619
-5 2 3 0.0915
2 0 -1 0.0977
-2 0 1 0.1037
2 3 0 0.0851
0 -4 -1 0.0644
-9 -4 5 0.0698
-2 1 2 0.0727
5 2 -3 0.0780
6 1 -4 0.0759
2 -1 -2 0.0686
-7 -1 5 0.0700
2 2 -1 0.0831
-2 -2 1 0.0683
-5 -2 4 0.0662
-1 -2 1 0.0763
1 2 -1 0.0882
-2 2 1 0.1092
-1 2 1 0.0935
-2 -1 2 0.0648
-1 -1 2 0.0686
4 1 -2 0.0796
-1 1 2 0.0777
-1 -1 1 0.0667
-3 -5 1 0.0636
2 5 -1 0.0844
1 -1 1 0.0686
2 -5 -3 0.0620
13 0 -8 0.0795
6 5 -4 0.0703

loop_
_geom_angle_atom_site_label_1
_geom_angle_atom_site_label_2
_geom_angle_atom_site_label_3
_geom_angle
_geom_angle_site_symmetry_1
_geom_angle_site_symmetry_3
_geom_angle_publ_flag
N1 Dy1 N1 90.6(2) . 2_654 ?
N1 Dy1 C4 135.2(3) 2_654 2_654 ?
N1 Dy1 C4 101.6(2) . 2_654 ?
N1 Dy1 C4 101.6(2) 2_654 . ?
N1 Dy1 C4 135.2(3) . . ?
N1 Dy1 C5 112.9(3) . . ?
N1 Dy1 C5 128.8(3) . 2_654 ?
N1 Dy1 C5 128.8(3) 2_654 . ?
N1 Dy1 C5 112.9(3) 2_654 2_654 ?
N1 Dy1 C13 88.9(3) . . ?
N1 Dy1 C13 88.9(3) 2_654 2_654 ?
N1 Dy1 C13 121.9(3) 2_654 . ?
N1 Dy1 C13 121.9(3) . 2_654 ?
N1 Dy1 C14 120.1(3) 2_654 . ?
N1 Dy1 C14 120.1(3) . 2_654 ?
N1 Dy1 C14 119.6(3) . . ?
N1 Dy1 C14 119.6(3) 2_654 2_654 ?
N1 Dy1 C15 130.8(3) 2_654 2_654 ?
N1 Dy1 C15 89.4(2) . 2_654 ?
N1 Dy1 C15 130.8(3) . . ?
N1 Dy1 C15 89.4(2) 2_654 . ?
C4 Dy1 C4 99.3(4) . 2_654 ?
C4 Dy1 C13 101.5(4) . 2_654 ?
C4 Dy1 C13 48.1(4) 2_654 2_654 ?
C5 Dy1 C4 85.6(4) . 2_654 ?
C5 Dy1 C4 30.8(3) 2_654 2_654 ?
C5 Dy1 C4 85.6(4) 2_654 . ?
C5 Dy1 C4 30.8(3) . . ?
C5 Dy1 C5 87.5(6) 2_654 . ?
C5 Dy1 C13 26.4(5) 2_654 2_654 ?
C5 Dy1 C13 111.8(3) . 2_654 ?
C14 Dy1 C13 30.9(3) . . ?
C14 Dy1 C13 110.1(5) 2_654 . ?
C14 Dy1 C14 89.8(6) 2_654 . ?
C15 Dy1 C13 107.3(4) 2_654 . ?
C15 Dy1 C13 51.1(4) . . ?
C15 Dy1 C14 31.2(3) . . ?
C15 Dy1 C14 102.0(4) 2_654 . ?
C1A N1 Dy1 121.4(4) . . ?
C1E N1 Dy1 125.4(4) . . ?
C1E N1 C1A 112.4(5) . . ?
C2 C1 Dy1 73.8(5) . . ?
C2 C1 C5 107.1(8) . . ?
C2 C1 C6 129.1(11) . . ?
C5 C1 Dy1 72.4(10) . . ?
C5 C1 C6 123.1(11) . . ?
C6 C1 Dy1 126.3(12) . . ?
N1 C1A H1A 117.0 . . ?
N1 C1A C1B 126.1(7) . . ?
C1B C1A H1A 117.0 . . ?
C1A C1B H1B 119.7 . . ?
C21 C1B C1A 120.6(7) . . ?
C21 C1B H1B 119.7 . . ?
C1E C1D H1D 118.6 . . ?
C21 C1D H1D 118.6 . . ?
C21 C1D C1E 122.8(6) . . ?
N1 C1E C1D 123.7(6) . . ?
N1 C1E H1E 118.1 . . ?
C1D C1E H1E 118.1 . . ?
C1 C2 Dy1 76.2(6) . . ?
C1 C2 C3 109.0(8) . . ?
C1 C2 C7 120.6(11) . . ?
C3 C2 Dy1 74.5(6) . . ?
C3 C2 C7 130.1(11) . . ?
C7 C2 Dy1 120.7(11) . . ?
C2 C3 Dy1 74.8(6) . . ?
C2 C3 C8 126.1(10) . . ?
C4 C3 Dy1 74.1(7) . . ?
C4 C3 C2 107.4(7) . . ?
C4 C3 C8 126.2(10) . . ?
C8 C3 Dy1 122.3(8) . . ?
C3 C4 Dy1 75.2(7) . . ?
C3 C4 C9 127.0(10) . . ?
C5 C4 Dy1 74.2(10) . . ?
C5 C4 C3 107.3(7) . . ?
C5 C4 C9 125.4(10) . . ?
C9 C4 Dy1 121.3(9) . . ?
C1 C5 Dy1 77.2(10) . . ?
C1 C5 C4 109.1(8) . . ?
C1 C5 C10 122.2(10) . . ?
C4 C5 Dy1 75.0(10) . . ?
C4 C5 C10 127.2(10) . . ?
C10 C5 Dy1 125.2(13) . . ?
C1 C6 H6A 109.5 . . ?
C1 C6 H6B 109.5 . . ?
C1 C6 H6C 109.5 . . ?
H6A C6 H6B 109.5 . . ?
H6A C6 H6C 109.5 . . ?
H6B C6 H6C 109.5 . . ?
C2 C7 H7A 109.5 . . ?
C2 C7 H7B 109.5 . . ?
C2 C7 H7C 109.5 . . ?
H7A C7 H7B 109.5 . . ?
H7A C7 H7C 109.5 . . ?
H7B C7 H7C 109.5 . . ?
C3 C8 H8A 109.5 . . ?
C3 C8 H8B 109.5 . . ?
C3 C8 H8C 109.5 . . ?
H8A C8 H8B 109.5 . . ?
H8A C8 H8C 109.5 . . ?
H8B C8 H8C 109.5 . . ?
C4 C9 H9A 109.5 . . ?
C4 C9 H9B 109.5 . . ?
C4 C9 H9C 109.5 . . ?
H9A C9 H9B 109.5 . . ?
H9A C9 H9C 109.5 . . ?
H9B C9 H9C 109.5 . . ?
C5 C10 H10A 109.5 . . ?
C5 C10 H10B 109.5 . . ?
C5 C10 H10C 109.5 . . ?
H10A C10 H10B 109.5 . . ?
H10A C10 H10C 109.5 . . ?
H10B C10 H10C 109.5 . . ?
C12 C11 Dy1 74.4(6) . . ?
C12 C11 C15 107.2(7) . . ?
C12 C11 C16 127.2(10) . . ?
C15 C11 Dy1 72.5(7) . . ?
C15 C11 C16 125.0(10) . . ?
C16 C11 Dy1 125.4(8) . . ?
C11 C12 Dy1 74.9(6) . . ?
C11 C12 C17 123.9(11) . . ?
C13 C12 Dy1 74.4(6) . . ?
C13 C12 C11 108.4(8) . . ?
C13 C12 C17 127.2(11) . . ?
C17 C12 Dy1 123.1(10) . . ?
C12 C13 Dy1 75.1(5) . . ?
C12 C13 C14 108.9(8) . . ?
C12 C13 C18 127.0(10) . . ?
C14 C13 Dy1 73.7(10) . . ?
C14 C13 C18 123.7(11) . . ?
C18 C13 Dy1 123.5(11) . . ?
C13 C14 Dy1 75.4(10) . . ?
C13 C14 C15 107.4(7) . . ?
C13 C14 C19 124.5(10) . . ?
C15 C14 Dy1 74.0(10) . . ?
C15 C14 C19 127.0(9) . . ?
C19 C14 Dy1 125.7(12) . . ?
C11 C15 Dy1 76.2(7) . . ?
C11 C15 C20 126.4(10) . . ?
C14 C15 Dy1 74.8(10) . . ?
C14 C15 C11 108.1(7) . . ?
C14 C15 C20 125.2(10) . . ?
C20 C15 Dy1 120.4(9) . . ?
C11 C16 H16A 109.5 . . ?
C11 C16 H16B 109.5 . . ?
C11 C16 H16C 109.5 . . ?
H16A C16 H16B 109.5 . . ?
H16A C16 H16C 109.5 . . ?
H16B C16 H16C 109.5 . . ?
C12 C17 H17A 109.5 . . ?
C12 C17 H17B 109.5 . . ?
C12 C17 H17C 109.5 . . ?
H17A C17 H17B 109.5 . . ?
H17A C17 H17C 109.5 . . ?
H17B C17 H17C 109.5 . . ?
C13 C18 H18A 109.5 . . ?
C13 C18 H18B 109.5 . . ?
C13 C18 H18C 109.5 . . ?
H18A C18 H18B 109.5 . . ?
H18A C18 H18C 109.5 . . ?
H18B C18 H18C 109.5 . . ?
C14 C19 H19A 109.5 . . ?
C14 C19 H19B 109.5 . . ?
C14 C19 H19C 109.5 . . ?
H19A C19 H19B 109.5 . . ?
H19A C19 H19C 109.5 . . ?
H19B C19 H19C 109.5 . . ?
C15 C20 H20A 109.5 . . ?
C15 C20 H20B 109.5 . . ?
C15 C20 H20C 109.5 . . ?
H20A C20 H20B 109.5 . . ?
H20A C20 H20C 109.5 . . ?
H20B C20 H20C 109.5 . . ?
C1B C21 C1D 114.3(6) . . ?
C1B C21 C21 123.2(8) . 5_664 ?
C1D C21 C21 122.4(7) . 5_664 ?
C4S O1 C1S 109.7(12) . . ?
O1 C1S H1SA 111.0 . . ?
O1 C1S H1SB 111.0 . . ?
O1 C1S C2S 103.8(11) . . ?
H1SA C1S H1SB 109.0 . . ?
C2S C1S H1SA 111.0 . . ?
C2S C1S H1SB 111.0 . . ?
C1S C2S H2SA 109.5 . . ?
C1S C2S H2SB 109.5 . . ?
C1S C2S C3S 110.5(9) . . ?
H2SA C2S H2SB 108.1 . . ?
C3S C2S H2SA 109.5 . . ?
C3S C2S H2SB 109.5 . . ?
C2S C3S H3SA 111.0 . . ?
C2S C3S H3SB 111.0 . . ?
C2S C3S C4S 103.8(9) . . ?
H3SA C3S H3SB 109.0 . . ?
C4S C3S H3SA 111.0 . . ?
C4S C3S H3SB 111.0 . . ?
O1 C4S C3S 108.3(10) . . ?
O1 C4S H4SA 110.0 . . ?
O1 C4S H4SB 110.0 . . ?
C3S C4S H4SA 110.0 . . ?
C3S C4S H4SB 110.0 . . ?
H4SA C4S H4SB 108.4 . . ?
C5S O2 C8S 107.8(15) . . ?
O2 C5S H5SA 111.0 . . ?
O2 C5S H5SB 111.0 . . ?
O2 C5S C6S 104(2) . . ?
H5SA C5S H5SB 109.0 . . ?
C6S C5S H5SA 111.0 . . ?
C6S C5S H5SB 111.0 . . ?
C5S C6S H6SA 111.3 . . ?
C5S C6S H6SB 111.3 . . ?
C5S C6S C7S 102.3(18) . . ?
H6SA C6S H6SB 109.2 . . ?
C7S C6S H6SA 111.3 . . ?
C7S C6S H6SB 111.3 . . ?
C6S C7S H7SA 111.7 . . ?
C6S C7S H7SB 111.7 . . ?
H7SA C7S H7SB 109.5 . . ?
C8S C7S C6S 100.4(14) . . ?
C8S C7S H7SA 111.7 . . ?
C8S C7S H7SB 111.7 . . ?
O2 C8S H8SA 111.2 . . ?
O2 C8S H8SB 111.2 . . ?
C7S C8S O2 103.0(11) . . ?
C7S C8S H8SA 111.2 . . ?
C7S C8S H8SB 111.2 . . ?
H8SA C8S H8SB 109.1 . . ?
C9S O3 C12S 104.9(17) . . ?
O3 C9S H9SA 109.5 . . ?
O3 C9S H9SB 109.5 . . ?
O3 C9S C10S 110.6(16) . . ?
H9SA C9S H9SB 108.1 . . ?
C10S C9S H9SA 109.5 . . ?
C10S C9S H9SB 109.5 . . ?
C9S C10S H10D 110.7 . . ?
C9S C10S H10E 110.7 . . ?
C9S C10S C11S 105.1(11) . . ?
H10D C10S H10E 108.8 . . ?
C11S C10S H10D 110.7 . . ?
C11S C10S H10E 110.7 . . ?
C10S C11S H11A 110.9 . . ?
C10S C11S H11B 110.9 . . ?
H11A C11S H11B 108.9 . . ?
C12S C11S C10S 104.4(11) . . ?
C12S C11S H11A 110.9 . . ?
C12S C11S H11B 110.9 . . ?
O3 C12S C11S 112.0(15) . . ?
O3 C12S H12A 109.2 . . ?
O3 C12S H12B 109.2 . . ?
C11S C12S H12A 109.2 . . ?
C11S C12S H12B 109.2 . . ?
H12A C12S H12B 107.9 . . ?
C27 C26 C31 115.2(7) . . ?
C27 C26 B1 126.2(6) . . ?
C31 C26 B1 118.5(6) . . ?
C26 C27 H27 119.0 . . ?
C26 C27 C28 122.1(8) . . ?
C28 C27 H27 119.0 . . ?
C27 C28 H28 119.8 . . ?
C29 C28 C27 120.5(8) . . ?
C29 C28 H28 119.8 . . ?
C28 C29 H29 120.2 . . ?
C30 C29 C28 119.6(8) . . ?
C30 C29 H29 120.2 . . ?
C29 C30 H30 120.5 . . ?
C29 C30 C31 119.1(8) . . ?
C31 C30 H30 120.5 . . ?
C26 C31 H31 118.2 . . ?
C30 C31 C26 123.6(7) . . ?
C30 C31 H31 118.2 . . ?
C33 C32 C37 114.6(6) . . ?
C33 C32 B1 121.1(6) . . ?
C37 C32 B1 124.1(6) . . ?
C32 C33 H33 117.8 . . ?
C32 C33 C34 124.4(8) . . ?
C34 C33 H33 117.8 . . ?
C33 C34 H34 120.8 . . ?
C35 C34 C33 118.3(8) . . ?
C35 C34 H34 120.8 . . ?
C34 C35 H35 120.1 . . ?
C34 C35 C36 119.8(7) . . ?
C36 C35 H35 120.1 . . ?
C35 C36 H36 120.0 . . ?
C37 C36 C35 120.1(7) . . ?
C37 C36 H36 120.0 . . ?
C32 C37 H37 118.6 . . ?
C36 C37 C32 122.7(7) . . ?
C36 C37 H37 118.6 . . ?
C26 B1 C26 108.8(9) 2_653 . ?
C26 B1 C32 108.4(3) 2_653 . ?
C26 B1 C32 113.5(3) 2_653 2_653 ?
C26 B1 C32 108.4(3) . 2_653 ?
C26 B1 C32 113.5(3) . . ?
C32 B1 C32 104.2(8) 2_653 . ?

loop_
_geom_bond_atom_site_label_1
_geom_bond_atom_site_label_2
_geom_bond_distance
_geom_bond_site_symmetry_2
_geom_bond_publ_flag
Dy1 N1 2.444(4) . ?
Dy1 N1 2.444(4) 2_654 ?
Dy1 C4 2.660(14) 2_654 ?
Dy1 C4 2.660(14) . ?
Dy1 C5 2.65(2) 2_654 ?
Dy1 C5 2.65(2) . ?
Dy1 C13 2.662(19) 2_654 ?
Dy1 C13 2.661(19) . ?
Dy1 C14 2.64(2) . ?
Dy1 C14 2.64(2) 2_654 ?
Dy1 C15 2.629(14) 2_654 ?
Dy1 C15 2.629(14) . ?
N1 C1A 1.353(8) . ?
N1 C1E 1.319(8) . ?
C1 C2 1.393(10) . ?
C1 C5 1.406(10) . ?
C1 C6 1.518(10) . ?
C1A H1A 0.9500 . ?
C1A C1B 1.385(8) . ?
C1B H1B 0.9500 . ?
C1B C21 1.333(10) . ?
C1D H1D 0.9500 . ?
C1D C1E 1.385(7) . ?
C1D C21 1.372(9) . ?
C1E H1E 0.9500 . ?
C2 C3 1.418(10) . ?
C2 C7 1.509(11) . ?
C3 C4 1.411(9) . ?
C3 C8 1.507(10) . ?
C4 C5 1.409(9) . ?
C4 C9 1.512(10) . ?
C5 C10 1.521(10) . ?
C6 H6A 0.9800 . ?
C6 H6B 0.9800 . ?
C6 H6C 0.9800 . ?
C7 H7A 0.9800 . ?
C7 H7B 0.9800 . ?
C7 H7C 0.9800 . ?
C8 H8A 0.9800 . ?
C8 H8B 0.9800 . ?
C8 H8C 0.9800 . ?
C9 H9A 0.9800 . ?
C9 H9B 0.9800 . ?
C9 H9C 0.9800 . ?
C10 H10A 0.9800 . ?
C10 H10B 0.9800 . ?
C10 H10C 0.9800 . ?
C11 C12 1.415(10) . ?
C11 C15 1.430(9) . ?
C11 C16 1.523(10) . ?
C12 C13 1.401(10) . ?
C12 C17 1.529(10) . ?
C13 C14 1.414(10) . ?
C13 C18 1.527(11) . ?
C14 C15 1.416(10) . ?
C14 C19 1.534(10) . ?
C15 C20 1.519(10) . ?
C16 H16A 0.9800 . ?
C16 H16B 0.9800 . ?
C16 H16C 0.9800 . ?
C17 H17A 0.9800 . ?
C17 H17B 0.9800 . ?
C17 H17C 0.9800 . ?
C18 H18A 0.9800 . ?
C18 H18B 0.9800 . ?
C18 H18C 0.9800 . ?
C19 H19A 0.9800 . ?
C19 H19B 0.9800 . ?
C19 H19C 0.9800 . ?
C20 H20A 0.9800 . ?
C20 H20B 0.9800 . ?
C20 H20C 0.9800 . ?
C21 C21 1.487(12) 5_664 ?
O1 C1S 1.446(13) . ?
O1 C4S 1.434(14) . ?
C1S H1SA 0.9900 . ?
C1S H1SB 0.9900 . ?
C1S C2S 1.475(12) . ?
C2S H2SA 0.9900 . ?
C2S H2SB 0.9900 . ?
C2S C3S 1.481(11) . ?
C3S H3SA 0.9900 . ?
C3S H3SB 0.9900 . ?
C3S C4S 1.485(12) . ?
C4S H4SA 0.9900 . ?
C4S H4SB 0.9900 . ?
O2 C5S 1.421(15) . ?
O2 C8S 1.519(13) . ?
C5S H5SA 0.9900 . ?
C5S H5SB 0.9900 . ?
C5S C6S 1.423(15) . ?
C6S H6SA 0.9900 . ?
C6S H6SB 0.9900 . ?
C6S C7S 1.524(14) . ?
C7S H7SA 0.9900 . ?
C7S H7SB 0.9900 . ?
C7S C8S 1.517(14) . ?
C8S H8SA 0.9900 . ?
C8S H8SB 0.9900 . ?
O3 C9S 1.428(14) . ?
O3 C12S 1.431(14) . ?
C9S H9SA 0.9900 . ?
C9S H9SB 0.9900 . ?
C9S C10S 1.485(12) . ?
C10S H10D 0.9900 . ?
C10S H10E 0.9900 . ?
C10S C11S 1.497(13) . ?
C11S H11A 0.9900 . ?
C11S H11B 0.9900 . ?
C11S C12S 1.482(12) . ?
C12S H12A 0.9900 . ?
C12S H12B 0.9900 . ?
C26 C27 1.384(9) . ?
C26 C31 1.415(9) . ?
C26 B1 1.608(10) . ?
C27 H27 0.9500 . ?
C27 C28 1.400(12) . ?
C28 H28 0.9500 . ?
C28 C29 1.388(13) . ?
C29 H29 0.9500 . ?
C29 C30 1.371(13) . ?
C30 H30 0.9500 . ?
C30 C31 1.391(11) . ?
C31 H31 0.9500 . ?
C32 C33 1.385(10) . ?
C32 C37 1.387(9) . ?
C32 B1 1.664(10) . ?
C33 H33 0.9500 . ?
C33 C34 1.393(11) . ?
C34 H34 0.9500 . ?
C34 C35 1.363(11) . ?
C35 H35 0.9500 . ?
C35 C36 1.384(11) . ?
C36 H36 0.9500 . ?
C36 C37 1.379(9) . ?
C37 H37 0.9500 . ?

loop_
_geom_torsion_atom_site_label_1
_geom_torsion_atom_site_label_2
_geom_torsion_atom_site_label_3
_geom_torsion_atom_site_label_4
_geom_torsion
_geom_torsion_site_symmetry_1
_geom_torsion_site_symmetry_2
_geom_torsion_site_symmetry_3
_geom_torsion_site_symmetry_4
_geom_torsion_publ_flag
Dy1 N1 C1A C1B 169.8(8) . . . . ?
Dy1 N1 C1E C1D -170.1(5) . . . . ?
Dy1 C1 C2 C3 -67.9(6) . . . . ?
Dy1 C1 C2 C7 117.8(12) . . . . ?
Dy1 C1 C5 C4 68.9(14) . . . . ?
Dy1 C1 C5 C10 -123.7(19) . . . . ?
Dy1 C2 C3 C4 -67.5(8) . . . . ?
Dy1 C2 C3 C8 119.2(10) . . . . ?
Dy1 C3 C4 C5 -67.9(13) . . . . ?
Dy1 C3 C4 C9 118.3(15) . . . . ?
Dy1 C4 C5 C1 -70.3(14) . . . . ?
Dy1 C4 C5 C10 123(2) . . . . ?
Dy1 C11 C12 C13 67.5(6) . . . . ?
Dy1 C11 C12 C17 -120.1(14) . . . . ?
Dy1 C11 C15 C14 -68.7(13) . . . . ?
Dy1 C11 C15 C20 117.8(14) . . . . ?
Dy1 C12 C13 C14 66.6(12) . . . . ?
Dy1 C12 C13 C18 -121.0(15) . . . . ?
Dy1 C13 C14 C15 67.6(13) . . . . ?
Dy1 C13 C14 C19 -123.5(19) . . . . ?
Dy1 C14 C15 C11 69.6(10) . . . . ?
Dy1 C14 C15 C20 -116.8(14) . . . . ?
N1 C1A C1B C21 0.5(17) . . . . ?
C1 C2 C3 Dy1 69.1(6) . . . . ?
C1 C2 C3 C4 1.6(9) . . . . ?
C1 C2 C3 C8 -171.8(11) . . . . ?
C1A N1 C1E C1D -0.4(10) . . . . ?
C1A C1B C21 C1D 0.0(14) . . . . ?
C1A C1B C21 C21 179.3(10) . . . 5_664 ?
C1E N1 C1A C1B -0.3(13) . . . . ?
C1E C1D C21 C1B -0.7(12) . . . . ?
C1E C1D C21 C21 -180.0(8) . . . 5_664 ?
C2 C1 C5 Dy1 -66.2(7) . . . . ?
C2 C1 C5 C4 2.7(19) . . . . ?
C2 C1 C5 C10 170.1(16) . . . . ?
C2 C3 C4 Dy1 68.0(7) . . . . ?
C2 C3 C4 C5 0.1(16) . . . . ?
C2 C3 C4 C9 -173.7(13) . . . . ?
C3 C4 C5 Dy1 68.6(10) . . . . ?
C3 C4 C5 C1 -2(2) . . . . ?
C3 C4 C5 C10 -168.4(18) . . . . ?
C5 C1 C2 Dy1 65.3(12) . . . . ?
C5 C1 C2 C3 -2.6(12) . . . . ?
C5 C1 C2 C7 -176.9(17) . . . . ?
C6 C1 C2 Dy1 -124.0(16) . . . . ?
C6 C1 C2 C3 168.1(17) . . . . ?
C6 C1 C2 C7 -6(2) . . . . ?
C6 C1 C5 Dy1 122.4(16) . . . . ?
C6 C1 C5 C4 -168.7(17) . . . . ?
C6 C1 C5 C10 -1(3) . . . . ?
C7 C2 C3 Dy1 -117.3(15) . . . . ?
C7 C2 C3 C4 175.2(17) . . . . ?
C7 C2 C3 C8 1.9(19) . . . . ?
C8 C3 C4 Dy1 -118.7(12) . . . . ?
C8 C3 C4 C5 173.4(14) . . . . ?
C8 C3 C4 C9 0(2) . . . . ?
C9 C4 C5 Dy1 -117.5(15) . . . . ?
C9 C4 C5 C1 172.2(15) . . . . ?
C9 C4 C5 C10 6(3) . . . . ?
C11 C12 C13 Dy1 -67.8(6) . . . . ?
C11 C12 C13 C14 -1.3(12) . . . . ?
C11 C12 C13 C18 171.2(16) . . . . ?
C12 C11 C15 Dy1 66.9(7) . . . . ?
C12 C11 C15 C14 -1.8(15) . . . . ?
C12 C11 C15 C20 -175.3(13) . . . . ?
C12 C13 C14 Dy1 -67.5(8) . . . . ?
C12 C13 C14 C15 0.1(18) . . . . ?
C12 C13 C14 C19 169.0(16) . . . . ?
C13 C14 C15 Dy1 -68.6(14) . . . . ?
C13 C14 C15 C11 1(2) . . . . ?
C13 C14 C15 C20 174.7(15) . . . . ?
C15 C11 C12 Dy1 -65.6(8) . . . . ?
C15 C11 C12 C13 1.9(9) . . . . ?
C15 C11 C12 C17 174.3(15) . . . . ?
C16 C11 C12 Dy1 122.8(10) . . . . ?
C16 C11 C12 C13 -169.7(12) . . . . ?
C16 C11 C12 C17 2.8(18) . . . . ?
C16 C11 C15 Dy1 -121.4(12) . . . . ?
C16 C11 C15 C14 170.0(14) . . . . ?
C16 C11 C15 C20 -4(2) . . . . ?
C17 C12 C13 Dy1 120.1(13) . . . . ?
C17 C12 C13 C14 -173.4(18) . . . . ?
C17 C12 C13 C18 -0.9(19) . . . . ?
C18 C13 C14 Dy1 119.8(15) . . . . ?
C18 C13 C14 C15 -172.6(17) . . . . ?
C18 C13 C14 C19 -4(3) . . . . ?
C19 C14 C15 Dy1 123(2) . . . . ?
C19 C14 C15 C11 -167.5(17) . . . . ?
C19 C14 C15 C20 6(3) . . . . ?
C21 C1D C1E N1 1.0(11) . . . . ?
O1 C1S C2S C3S -15(3) . . . . ?
C1S O1 C4S C3S -18(3) . . . . ?
C1S C2S C3S C4S 4(3) . . . . ?
C2S C3S C4S O1 8(3) . . . . ?
C4S O1 C1S C2S 20(3) . . . . ?
O2 C5S C6S C7S -47(4) . . . . ?
C5S O2 C8S C7S -1(5) . . . . ?
C5S C6S C7S C8S 45(4) . . . . ?
C6S C7S C8S O2 -26(4) . . . . ?
C8S O2 C5S C6S 30(5) . . . . ?
O3 C9S C10S C11S 17(5) . . . . ?
C9S O3 C12S C11S 11(4) . . . . ?
C9S C10S C11S C12S -9(5) . . . . ?
C10S C11S C12S O3 -1(5) . . . . ?
C12S O3 C9S C10S -17(3) . . . . ?
C26 C27 C28 C29 -3.6(14) . . . . ?
C27 C26 C31 C30 0.8(11) . . . . ?
C27 C26 B1 C26 -122.5(8) . . . 2_653 ?
C27 C26 B1 C32 -1.6(11) . . . . ?
C27 C26 B1 C32 113.6(7) . . . 2_653 ?
C27 C28 C29 C30 3.0(13) . . . . ?
C28 C29 C30 C31 -0.6(12) . . . . ?
C29 C30 C31 C26 -1.3(12) . . . . ?
C31 C26 C27 C28 1.6(11) . . . . ?
C31 C26 B1 C26 56.9(5) . . . 2_653 ?
C31 C26 B1 C32 177.7(6) . . . . ?
C31 C26 B1 C32 -67.0(8) . . . 2_653 ?
C32 C33 C34 C35 -3.0(14) . . . . ?
C33 C32 C37 C36 -1.2(10) . . . . ?
C33 C32 B1 C26 178.3(7) . . . 2_653 ?
C33 C32 B1 C26 57.3(10) . . . . ?
C33 C32 B1 C32 -60.5(6) . . . 2_653 ?
C33 C34 C35 C36 1.1(13) . . . . ?
C34 C35 C36 C37 0.6(12) . . . . ?
C35 C36 C37 C32 -0.5(11) . . . . ?
C37 C32 C33 C34 3.0(12) . . . . ?
C37 C32 B1 C26 -7.2(9) . . . 2_653 ?
C37 C32 B1 C26 -128.2(6) . . . . ?
C37 C32 B1 C32 114.0(7) . . . 2_653 ?
B1 C26 C27 C28 -179.0(8) . . . . ?
B1 C26 C31 C30 -178.7(7) . . . . ?
B1 C32 C33 C34 178.0(8) . . . . ?
B1 C32 C37 C36 -176.0(7) . . . . ?

loop_
_exptl_oxdiff_crystal_face_indexfrac_h
_exptl_oxdiff_crystal_face_indexfrac_k
_exptl_oxdiff_crystal_face_indexfrac_l
_exptl_oxdiff_crystal_face_x
_exptl_oxdiff_crystal_face_y
_exptl_oxdiff_crystal_face_z
1.0015 -0.9944 -0.0001 -0.0849 0.0901 0.0130
-1.0015 0.9944 0.0001 0.0849 -0.0901 -0.0130
1.0039 0.0056 -0.0024 -0.0564 0.0513 0.0668
1.0063 1.0056 -0.0047 -0.0280 0.0124 0.1206
-1.0063 -1.0056 0.0047 0.0280 -0.0124 -0.1206
-1.0004 0.0038 0.9997 0.0383 0.0846 0.0409
1.0004 -0.0038 -0.9997 -0.0383 -0.0846 -0.0409
-5.0042 2.0001 2.9994 0.2846 0.0735 0.0966
2.0043 0.0018 -1.0022 -0.0948 -0.0333 0.0259
-2.0043 -0.0018 1.0022 0.0948 0.0333 -0.0259
2.0151 3.0112 -0.0118 -0.0276 -0.0139 0.2950
-0.0132 -4.0094 -0.9881 -0.0955 0.0194 -0.3229
-9.0273 -4.0034 5.0175 0.3036 0.3730 -0.2781
-1.9984 1.0076 1.9971 0.1050 0.1303 0.1355
5.0138 1.9998 -3.0086 -0.1710 -0.2288 0.1186
6.0118 0.9960 -4.0060 -0.2377 -0.2745 0.0240
1.9984 -1.0076 -1.9971 -0.1050 -0.1303 -0.1355
-7.0122 -0.9922 5.0058 0.2760 0.3591 0.0169
2.0091 2.0018 -1.0068 -0.0379 -0.1109 0.1335
-2.0091 -2.0018 1.0068 0.0379 0.1109 -0.1335
-5.0103 -1.9904 4.0059 0.1528 0.3646 -0.0110
-1.0052 -1.9962 1.0043 -0.0185 0.1622 -0.0667
1.0052 1.9962 -1.0043 0.0185 -0.1622 0.0667
-1.9995 1.9982 0.9975 0.1516 -0.0443 0.0817
-0.9956 2.0038 0.9951 0.0951 0.0069 0.1485
-2.0032 -0.9924 2.0018 0.0482 0.2079 0.0279
-0.9993 -0.9868 1.9993 -0.0083 0.2592 0.0947
4.0110 1.0036 -2.0066 -0.1611 -0.1054 0.1057
-0.9945 1.0132 1.9947 0.0486 0.1816 0.2023
-1.0028 -0.9962 1.0020 0.0099 0.1234 -0.0129
-3.0203 -5.0074 1.0161 0.0091 0.1761 -0.3618
2.0164 5.0018 -1.0137 0.0473 -0.2274 0.2949
1.0050 -0.9850 0.9972 -0.1030 0.2259 0.1207
1.9852 -5.0170 -2.9852 -0.2005 -0.1109 -0.4584
13.0227 -0.0023 -8.0099 -0.5887 -0.4202 0.0072
6.0215 4.9960 -4.0153 -0.1240 -0.4298 0.2392
